data_8100634
loop_
_publ_author_name
'Kelling, Alexandra'
'Schilde, Uwe'
'Sefkow, Michael'

_publ_section_title
;
Crystal structure of dimethyl-carbamic acid 2-(tert-butyl-diphenyl-
silanyl)-3-hydroxymethyl-6-methoxy-phenyl ester, C~27~H~33~NO~4~Si
;
_journal_issue 2
_journal_name_full 'Zeitschrift f\"ur Kristallographie - New Crystal Structures'
_journal_page_first 285
_journal_page_last 286
_journal_volume 217
_journal_year 2002
_chemical_formula_structural 'C27 H33 N1 O4 Si1'
_chemical_formula_sum 'C27 H33 N O4 Si'
_chemical_formula_weight 463.63
_chemical_melting_point 470
_space_group_IT_number 19
_symmetry_cell_setting orthorhombic
_symmetry_space_group_name_Hall 'P 2ac 2ab'
_symmetry_space_group_name_H-M 'P 21 21 21'
_cell_angle_alpha 90.00
_cell_angle_beta 90.00
_cell_angle_gamma 90.00
_cell_formula_units_Z 4
_cell_length_a 9.6226(4)
_cell_length_b 12.5066(6)
_cell_length_c 20.3140(9)
_cell_measurement_temperature 210(2)
_cell_volume 2444.71(19)
_diffrn_ambient_temperature 210(2)
_exptl_crystal_density_diffrn 1.260
_refine_diff_density_rms 0.032
_cod_original_formula_sum 'C27 H33 N1 O4 Si1'
_cod_database_code 8100634

loop_
_symmetry_equiv_pos_as_xyz
'x, y, z'
'x+1/2, -y+1/2, -z'
'-x, y+1/2, -z+1/2'
'-x+1/2, -y, z+1/2'

loop_
_atom_site_label
_atom_site_type_symbol
_atom_site_fract_x
_atom_site_fract_y
_atom_site_fract_z
_atom_site_U_iso_or_equiv
_atom_site_adp_type
_atom_site_occupancy
_atom_site_calc_flag
_atom_site_refinement_flags
_atom_site_disorder_assembly
_atom_site_disorder_group
Si Si 0.58868(2) 0.420276(18) 0.111694(12) 0.01852(7) Uani 1 d . . .
O1 O 0.56312(9) 0.76609(7) 0.12705(4) 0.03393(18) Uani 1 d . . .
O2 O 0.71983(7) 0.64807(5) 0.08673(3) 0.02246(13) Uani 1 d . . .
O3 O 0.66936(9) 0.38382(7) 0.33635(4) 0.03272(17) Uani 1 d . . .
H31 H 0.599(2) 0.3468(16) 0.3507(11) 0.063(6) Uiso 1 d . . .
O4 O 0.87243(9) 0.76737(6) 0.16149(4) 0.03292(17) Uani 1 d . . .
N N 0.66410(10) 0.79257(7) 0.02699(4) 0.02838(18) Uani 1 d . . .
C1 C 0.64263(10) 0.74066(7) 0.08339(5) 0.02260(16) Uani 1 d . . .
C2 C 0.76807(18) 0.76112(11) -0.02143(7) 0.0460(3) Uani 1 d . . .
H2A H 0.805(2) 0.8223(17) -0.0464(11) 0.063(6) Uiso 1 d . . .
H2B H 0.745(3) 0.702(2) -0.0424(14) 0.085(8) Uiso 1 d . . .
H2C H 0.858(4) 0.742(3) 0.005(2) 0.133(12) Uiso 1 d . . .
C3 C 0.58789(15) 0.89033(9) 0.01354(7) 0.0383(2) Uani 1 d . . .
H3A H 0.529(2) 0.9102(15) 0.0511(9) 0.048(5) Uiso 1 d . . .
H3B H 0.645(2) 0.9484(17) 0.0074(10) 0.057(5) Uiso 1 d . . .
H3C H 0.543(2) 0.8852(19) -0.0279(12) 0.071(6) Uiso 1 d . . .
C4 C 0.74361(9) 0.60998(7) 0.15027(4) 0.01935(16) Uani 1 d . . .
C5 C 0.69293(9) 0.51061(7) 0.16958(4) 0.01859(15) Uani 1 d . . .
C6 C 0.71733(10) 0.48156(7) 0.23664(5) 0.02109(16) Uani 1 d . . .
C7 C 0.79333(11) 0.54953(8) 0.27720(5) 0.02527(18) Uani 1 d . . .
H9 H 0.8061(19) 0.5283(13) 0.3213(9) 0.044(4) Uiso 1 d . . .
C8 C 0.84799(11) 0.64575(8) 0.25507(5) 0.02758(19) Uani 1 d . . .
H5 H 0.9013(18) 0.6954(12) 0.2854(8) 0.036(4) Uiso 1 d . . .
C9 C 0.82440(10) 0.67658(7) 0.19060(5) 0.02378(17) Uani 1 d . . .
C10 C 0.65647(11) 0.38108(8) 0.26674(5) 0.02599(18) Uani 1 d . . .
H10B H 0.6980(16) 0.3157(11) 0.2486(8) 0.030(3) Uiso 1 d . . .
H10A H 0.5573(16) 0.3724(12) 0.2532(7) 0.029(3) Uiso 1 d . . .
C11 C 0.95677(18) 0.83600(11) 0.19975(8) 0.0470(3) Uani 1 d . . .
H11C H 0.982(2) 0.8914(19) 0.1728(12) 0.071(6) Uiso 1 d . . .
H11A H 1.036(2) 0.7935(17) 0.2232(10) 0.059(5) Uiso 1 d . . .
H11B H 0.899(2) 0.8605(17) 0.2399(11) 0.064(6) Uiso 1 d . . .
C12 C 0.62625(10) 0.42908(7) 0.01856(4) 0.02336(17) Uani 1 d . . .
C13 C 0.54213(12) 0.51780(9) -0.01525(5) 0.0305(2) Uani 1 d . . .
H13A H 0.5556(19) 0.5914(15) 0.0061(10) 0.051(5) Uiso 1 d . . .
H13C H 0.4383(18) 0.5019(14) -0.0135(9) 0.042(4) Uiso 1 d . . .
H13B H 0.576(2) 0.5208(15) -0.0642(10) 0.053(5) Uiso 1 d . . .
C14 C 0.78214(11) 0.44309(9) 0.00458(6) 0.0310(2) Uani 1 d . . .
H2 H 0.7937(19) 0.4479(14) -0.0415(9) 0.048(5) Uiso 1 d . . .
H10 H 0.8347(18) 0.3771(14) 0.0183(9) 0.045(4) Uiso 1 d . . .
H11 H 0.8224(17) 0.5079(13) 0.0261(8) 0.039(4) Uiso 1 d . . .
C15 C 0.58215(14) 0.32259(9) -0.01390(5) 0.0324(2) Uani 1 d . . .
H15C H 0.5988(19) 0.3314(13) -0.0605(8) 0.037(4) Uiso 1 d . . .
H15B H 0.4822(19) 0.3109(14) -0.0075(9) 0.044(4) Uiso 1 d . . .
H15A H 0.6324(16) 0.2608(13) 0.0069(9) 0.039(4) Uiso 1 d . . .
C16 C 0.39991(10) 0.45033(7) 0.12794(5) 0.02225(16) Uani 1 d . . .
C17 C 0.36202(11) 0.53640(8) 0.16803(5) 0.02752(19) Uani 1 d . . .
H17 H 0.4329(18) 0.5803(13) 0.1869(8) 0.042(4) Uiso 1 d . . .
C18 C 0.22268(12) 0.56055(10) 0.17988(6) 0.0336(2) Uani 1 d . . .
H18 H 0.2042(18) 0.6188(13) 0.2087(8) 0.037(4) Uiso 1 d . . .
C19 C 0.11857(11) 0.49926(10) 0.15190(6) 0.0323(2) Uani 1 d . . .
H19 H 0.021(2) 0.5101(15) 0.1599(9) 0.052(5) Uiso 1 d . . .
C20 C 0.15349(11) 0.41459(9) 0.11158(6) 0.0333(2) Uani 1 d . . .
H20 H 0.081(2) 0.3720(15) 0.0873(9) 0.052(5) Uiso 1 d . . .
C21 C 0.29217(10) 0.39068(9) 0.09944(6) 0.0298(2) Uani 1 d . . .
H21 H 0.316(2) 0.3298(14) 0.0673(9) 0.045(5) Uiso 1 d . . .
C22 C 0.63158(10) 0.27718(7) 0.13257(4) 0.02185(16) Uani 1 d . . .
C23 C 0.52907(12) 0.20017(8) 0.14438(6) 0.0299(2) Uani 1 d . . .
H23 H 0.4318(16) 0.2218(11) 0.1475(7) 0.027(3) Uiso 1 d . . .
C24 C 0.56288(13) 0.09263(9) 0.15235(7) 0.0372(2) Uani 1 d . . .
H24 H 0.4993(19) 0.0398(15) 0.1627(9) 0.046(5) Uiso 1 d . . .
C25 C 0.69962(15) 0.05985(9) 0.14956(6) 0.0380(2) Uani 1 d . . .
H25 H 0.724(2) -0.0161(14) 0.1558(10) 0.052(5) Uiso 1 d . . .
C26 C 0.80368(13) 0.13464(9) 0.13949(6) 0.0335(2) Uani 1 d . . .
H26 H 0.904(2) 0.1154(14) 0.1378(9) 0.047(4) Uiso 1 d . . .
C27 C 0.76982(11) 0.24199(8) 0.13091(5) 0.02760(19) Uani 1 d . . .
H27 H 0.843(2) 0.2886(15) 0.1215(10) 0.050(5) Uiso 1 d . . .

loop_
_atom_site_aniso_label
_atom_site_aniso_U_11
_atom_site_aniso_U_22
_atom_site_aniso_U_33
_atom_site_aniso_U_23
_atom_site_aniso_U_13
_atom_site_aniso_U_12
Si 0.01637(11) 0.01851(10) 0.02068(11) -0.00197(8) 0.00016(8) -0.00057(8)
O1 0.0370(4) 0.0364(4) 0.0284(4) 0.0044(3) 0.0077(3) 0.0124(3)
O2 0.0280(3) 0.0196(3) 0.0198(3) 0.0009(2) 0.0008(2) 0.0014(2)
O3 0.0390(4) 0.0381(4) 0.0211(3) 0.0059(3) 0.0000(3) -0.0082(3)
O4 0.0385(4) 0.0253(3) 0.0350(4) 0.0037(3) -0.0065(3) -0.0140(3)
N 0.0339(5) 0.0252(4) 0.0261(4) 0.0063(3) 0.0033(3) 0.0033(3)
C1 0.0245(4) 0.0204(3) 0.0229(4) 0.0008(3) -0.0011(3) 0.0000(3)
C2 0.0586(8) 0.0402(6) 0.0392(6) 0.0117(5) 0.0245(6) 0.0065(6)
C3 0.0462(6) 0.0291(5) 0.0396(6) 0.0121(4) -0.0014(5) 0.0070(5)
C4 0.0191(4) 0.0195(4) 0.0195(4) 0.0006(3) -0.0007(3) 0.0003(3)
C5 0.0170(3) 0.0184(3) 0.0203(4) -0.0004(3) -0.0006(3) -0.0001(3)
C6 0.0202(4) 0.0212(4) 0.0219(4) 0.0016(3) -0.0009(3) 0.0007(3)
C7 0.0274(4) 0.0272(4) 0.0213(4) 0.0015(3) -0.0053(3) -0.0010(4)
C8 0.0292(5) 0.0263(4) 0.0273(4) -0.0019(3) -0.0077(4) -0.0048(4)
C9 0.0236(4) 0.0205(4) 0.0273(4) 0.0004(3) -0.0025(3) -0.0033(3)
C10 0.0314(5) 0.0264(4) 0.0201(4) 0.0037(3) -0.0008(3) -0.0040(4)
C11 0.0576(8) 0.0311(5) 0.0522(8) 0.0031(5) -0.0158(6) -0.0198(6)
C12 0.0249(4) 0.0244(4) 0.0208(4) -0.0030(3) 0.0004(3) -0.0005(3)
C13 0.0355(5) 0.0308(5) 0.0252(5) 0.0005(4) -0.0053(4) 0.0018(4)
C14 0.0282(5) 0.0359(5) 0.0288(5) -0.0026(4) 0.0071(4) 0.0016(4)
C15 0.0409(6) 0.0298(5) 0.0264(5) -0.0087(4) -0.0017(4) -0.0012(5)
C16 0.0192(4) 0.0239(4) 0.0237(4) -0.0015(3) 0.0011(3) 0.0012(3)
C17 0.0252(4) 0.0296(4) 0.0278(4) -0.0063(4) 0.0002(4) 0.0032(4)
C18 0.0302(5) 0.0382(5) 0.0324(5) -0.0059(4) 0.0033(4) 0.0107(4)
C19 0.0219(5) 0.0415(6) 0.0335(5) 0.0032(4) 0.0037(4) 0.0086(4)
C20 0.0200(4) 0.0381(5) 0.0417(6) -0.0020(5) -0.0024(4) 0.0004(4)
C21 0.0205(4) 0.0309(4) 0.0380(5) -0.0076(4) -0.0022(4) 0.0009(4)
C22 0.0230(4) 0.0198(3) 0.0227(4) -0.0013(3) 0.0011(3) -0.0004(3)
C23 0.0276(5) 0.0248(4) 0.0371(5) 0.0018(4) 0.0019(4) -0.0041(4)
C24 0.0411(6) 0.0237(5) 0.0467(6) 0.0046(4) 0.0004(5) -0.0066(4)
C25 0.0502(7) 0.0233(5) 0.0405(6) 0.0023(4) -0.0017(5) 0.0047(4)
C26 0.0341(5) 0.0319(5) 0.0345(5) 0.0018(4) 0.0011(4) 0.0099(4)
C27 0.0246(4) 0.0264(4) 0.0317(5) 0.0012(4) 0.0025(3) 0.0012(4)

loop_
_geom_bond_atom_site_label_1
_geom_bond_atom_site_label_2
_geom_bond_distance
_geom_bond_site_symmetry_2
_geom_bond_publ_flag
Si C16 1.8841(10) . ?
Si C22 1.8850(9) . ?
Si C5 1.9145(9) . ?
Si C12 1.9293(9) . ?
O1 C1 1.2136(12) . ?
O2 C1 1.3774(11) . ?
O2 C4 1.3947(11) . ?
O3 C10 1.4200(12) . ?
O3 H31 0.87(2) . ?
O4 C9 1.3610(11) . ?
O4 C11 1.4140(14) . ?
N C1 1.3330(12) . ?
N C3 1.4516(14) . ?
N C2 1.4571(15) . ?
C2 H2A 0.99(2) . ?
C2 H2B 0.89(3) . ?
C2 H2C 1.04(4) . ?
C3 H3A 0.980(19) . ?
C3 H3B 0.92(2) . ?
C3 H3C 0.95(3) . ?
C4 C5 1.3915(11) . ?
C4 C9 1.4033(12) . ?
C5 C6 1.4293(12) . ?
C6 C7 1.3916(13) . ?
C6 C10 1.5153(13) . ?
C7 C8 1.3881(13) . ?
C7 H9 0.943(19) . ?
C8 C9 1.3840(14) . ?
C8 H5 1.015(16) . ?
C10 H10B 0.981(15) . ?
C10 H10A 0.999(15) . ?
C11 H11C 0.92(2) . ?
C11 H11A 1.05(2) . ?
C11 H11B 1.03(2) . ?
C12 C14 1.5367(14) . ?
C12 C13 1.5356(14) . ?
C12 C15 1.5455(13) . ?
C13 H13A 1.026(19) . ?
C13 H13C 1.020(17) . ?
C13 H13B 1.05(2) . ?
C14 H2 0.945(19) . ?
C14 H10 1.007(18) . ?
C14 H11 0.999(17) . ?
C15 H15C 0.966(17) . ?
C15 H15B 0.982(18) . ?
C15 H15A 1.005(17) . ?
C16 C17 1.3981(13) . ?
C16 C21 1.4023(13) . ?
C17 C18 1.3953(15) . ?
C17 H17 0.956(17) . ?
C18 C19 1.3836(17) . ?
C18 H18 0.952(16) . ?
C19 C20 1.3803(16) . ?
C19 H19 0.96(2) . ?
C20 C21 1.3896(14) . ?
C20 H20 1.00(2) . ?
C21 H21 1.028(18) . ?
C22 C27 1.4016(14) . ?
C22 C23 1.3994(14) . ?
C23 C24 1.3931(15) . ?
C23 H23 0.976(15) . ?
C24 C25 1.3794(19) . ?
C24 H24 0.924(19) . ?
C25 C26 1.3853(18) . ?
C25 H25 0.987(18) . ?
C26 C27 1.3925(14) . ?
C26 H26 0.997(19) . ?
C27 H27 0.93(2) . ?

loop_
_cod_related_entry_id
_cod_related_entry_database
_cod_related_entry_code
1 ChemSpider 21122394
